data_2021481
loop_
_publ_author_name
'R\'adai, Zita'
'Kiss, N\'ora Zsuzsa'
'Czugler, M\'aty\'as'
'Karaghiosoff, Konstantin'
'Keglevich, Gy\"orgy'

_publ_section_title
;
 The typical crystal structures of a few representative
 \a-aryl-\a-hydroxyphosphonates
;
_journal_coeditor_code KU3235
_journal_issue 3
_journal_name_full 'Acta Crystallographica Section C'
_journal_page_first
;
;
_journal_paper_doi 10.1107/S2053229619001839
_journal_volume 75
_journal_year 2019
_chemical_formula_iupac 'C10 H15 O4 P'
_chemical_formula_moiety 'C10 H15 O4 P'
_chemical_formula_sum 'C10 H15 O4 P'
_chemical_formula_weight 230.19
_chemical_name_systematic
;
Dimethyl (1-hydroxy-1-phenylethyl)phosphonate
;
_space_group_crystal_system monoclinic
_space_group_IT_number 14
_space_group_name_Hall '-P 2ybc'
_space_group_name_H-M_alt 'P 1 21/c 1'
_symmetry_space_group_name_Hall '-P 2ybc'
_symmetry_space_group_name_H-M 'P 1 21/c 1'
_atom_sites_solution_hydrogens mixed
_audit_creation_method SHELXL-2014
_cell_angle_alpha 90
_cell_angle_beta 106.484(4)
_cell_angle_gamma 90
_cell_formula_units_Z 4
_cell_length_a 8.4780(3)
_cell_length_b 17.2370(6)
_cell_length_c 8.1357(3)
_cell_measurement_reflns_used 8846
_cell_measurement_temperature 173(2)
_cell_measurement_theta_max 32.3160
_cell_measurement_theta_min 4.3980
_cell_volume 1140.05(7)
_computing_cell_refinement
;
CrysAlis PRO (Agilent, 2014)
;
_computing_data_collection
;
CrysAlis PRO (Agilent, 2014)
;
_computing_data_reduction
;
CrysAlis PRO (Agilent, 2014)
;
_computing_molecular_graphics
;
ORTEP (Burnett & Johnson, 1996), ORTEP-3 (Farrugia, 2012),
PLATON (Spek, 2009) and DIAMOND (Brandenburg, 1999)
;
_computing_publication_material
;
PLATON (Spek, 2009)
;
_computing_structure_refinement
;
SHELXL2014 (Sheldrick, 2015b)
;
_computing_structure_solution
;
SHELXT (Sheldrick, 2015a)
;
_diffrn_ambient_temperature 173(2)
_diffrn_detector_area_resol_mean 15.9809
_diffrn_measured_fraction_theta_full 0.986
_diffrn_measured_fraction_theta_max 0.992
_diffrn_measurement_device_type 'Agilent Xcalibur Sapphire3'
_diffrn_measurement_method '\w scans'
_diffrn_radiation_type MoK\a
_diffrn_radiation_wavelength 0.71073
_diffrn_reflns_av_R_equivalents 0.0245
_diffrn_reflns_av_unetI/netI 0.0149
_diffrn_reflns_limit_h_max 12
_diffrn_reflns_limit_h_min -12
_diffrn_reflns_limit_k_max 24
_diffrn_reflns_limit_k_min -24
_diffrn_reflns_limit_l_max 11
_diffrn_reflns_limit_l_min -11
_diffrn_reflns_number 22954
_diffrn_reflns_theta_full 25.242
_diffrn_reflns_theta_max 30.503
_diffrn_reflns_theta_min 4.269
_diffrn_source 'Enhance (Mo) X-ray Source'
_exptl_absorpt_coefficient_mu 0.233
_exptl_absorpt_correction_T_max 1.00000
_exptl_absorpt_correction_T_min 0.93316
_exptl_absorpt_correction_type multi-scan
_exptl_absorpt_process_details
;
(CrysAlis PRO; Agilent, 2014)
;
_exptl_crystal_colour colorless
_exptl_crystal_density_diffrn 1.341
_exptl_crystal_description block
_exptl_crystal_F_000 488
_exptl_crystal_size_max 0.400
_exptl_crystal_size_mid 0.350
_exptl_crystal_size_min 0.250
_refine_diff_density_max 0.346
_refine_diff_density_min -0.186
_refine_ls_extinction_method none
_refine_ls_goodness_of_fit_ref 1.037
_refine_ls_hydrogen_treatment mixed
_refine_ls_matrix_type full
_refine_ls_number_parameters 150
_refine_ls_number_reflns 3450
_refine_ls_number_restraints 0
_refine_ls_restrained_S_all 1.037
_refine_ls_R_factor_all 0.0359
_refine_ls_R_factor_gt 0.0314
_refine_ls_shift/su_max 0.000
_refine_ls_shift/su_mean 0.000
_refine_ls_structure_factor_coef Fsqd
_refine_ls_weighting_details 'w=1/[\s^2^(Fo^2^)+(0.0486P)^2^+0.2717P] where P=(Fo^2^+2Fc^2^)/3'
_refine_ls_weighting_scheme calc
_refine_ls_wR_factor_gt 0.0855
_refine_ls_wR_factor_ref 0.0891
_reflns_number_gt 3080
_reflns_number_total 3450
_reflns_threshold_expression 'I > 2\s(I)'
_cod_data_source_file ku3235sup1.cif
_cod_data_source_block 2a
_cod_database_code 2021481
_shelx_space_group_comment
;
The symmetry employed for this shelxl refinement is uniquely defined
by the following loop, which should always be used as a source of
symmetry information in preference to the above space-group names.
They are only intended as comments.
;
_shelx_estimated_absorpt_t_min 0.913
_shelx_estimated_absorpt_t_max 0.944
_shelxl_version_number 2.014

loop_
_space_group_symop_operation_xyz
'x, y, z'
'-x, y+1/2, -z+1/2'
'-x, -y, -z'
'x, -y-1/2, z-1/2'

loop_
_atom_site_type_symbol
_atom_site_label
_atom_site_fract_x
_atom_site_fract_y
_atom_site_fract_z
_atom_site_U_iso_or_equiv
_atom_site_adp_type
_atom_site_calc_flag
_atom_site_occupancy
P P1 0.81342(3) 0.05200(2) 0.72375(3) 0.01989(8) Uani d 1
O O4 0.74312(9) 0.04889(5) 1.01317(9) 0.02685(16) Uani d 1
O O3 0.66366(9) 0.00078(4) 0.62661(10) 0.02942(17) Uani d 1
O O2 0.81828(10) 0.11643(4) 0.58901(9) 0.02953(17) Uani d 1
C C1 0.75367(11) 0.10611(5) 0.89008(11) 0.02041(17) Uani d 1
C C3 0.58302(11) 0.14067(5) 0.81672(12) 0.02116(17) Uani d 1
C C2 0.88556(13) 0.16627(7) 0.97005(14) 0.0311(2) Uani d 1
H H2A 0.8507(6) 0.1966(5) 1.0536(12) 0.047 Uiso calc 1
H H2B 0.9018(9) 0.2002(5) 0.8813(9) 0.047 Uiso calc 1
H H2C 0.9878(10) 0.1401(3) 1.0259(12) 0.047 Uiso calc 1
C C8 0.44531(12) 0.10121(6) 0.83454(13) 0.0263(2) Uani d 1
H H8 0.4588(2) 0.0529(7) 0.8961(9) 0.032 Uiso calc 1
C C7 0.28845(13) 0.13134(7) 0.76373(16) 0.0346(2) Uani d 1
H H7 0.1968(16) 0.1046(5) 0.7770(3) 0.042 Uiso calc 1
C C6 0.26717(15) 0.20044(7) 0.67392(17) 0.0387(3) Uani d 1
H H6 0.1594(19) 0.2211(4) 0.6262(8) 0.046 Uiso calc 1
C C5 0.40312(16) 0.23950(7) 0.65363(16) 0.0375(3) Uani d 1
H H5 0.3892(3) 0.2861(8) 0.5917(11) 0.045 Uiso calc 1
C C4 0.55997(14) 0.20979(6) 0.72474(14) 0.0300(2) Uani d 1
H H4 0.6522(15) 0.2369(4) 0.7105(3) 0.036 Uiso calc 1
C C10 0.64171(17) -0.07743(7) 0.67685(18) 0.0402(3) Uani d 1
H H10A 0.7407(11) -0.1029(3) 0.7034(14) 0.060 Uiso calc 1
H H10B 0.5680(13) -0.1025(3) 0.5883(11) 0.060 Uiso calc 1
H H10C 0.6025(14) -0.07680(7) 0.7709(14) 0.060 Uiso calc 1
C C9 0.8454(2) 0.09599(9) 0.42782(16) 0.0458(3) Uani d 1
H H9A 0.9519(13) 0.0810(7) 0.4456(3) 0.069 Uiso calc 1
H H9B 0.8243(14) 0.1378(5) 0.3565(10) 0.069 Uiso calc 1
H H9C 0.7773(13) 0.0563(6) 0.3793(9) 0.069 Uiso calc 1
O O1 0.96698(9) 0.00774(5) 0.79093(9) 0.02834(16) Uani d 1
H H1A 0.834(2) 0.0365(9) 1.059(2) 0.034 Uiso d 1

loop_
_atom_site_aniso_label
_atom_site_aniso_U_11
_atom_site_aniso_U_22
_atom_site_aniso_U_33
_atom_site_aniso_U_12
_atom_site_aniso_U_13
_atom_site_aniso_U_23
P1 0.01892(12) 0.02348(13) 0.01659(12) 0.00242(8) 0.00395(8) -0.00086(7)
O4 0.0205(3) 0.0382(4) 0.0223(3) 0.0058(3) 0.0068(3) 0.0099(3)
O3 0.0266(3) 0.0256(4) 0.0292(4) 0.0006(3) -0.0032(3) -0.0042(3)
O2 0.0403(4) 0.0299(4) 0.0225(3) 0.0049(3) 0.0154(3) 0.0024(3)
C1 0.0182(4) 0.0251(4) 0.0184(4) -0.0002(3) 0.0060(3) -0.0005(3)
C3 0.0218(4) 0.0218(4) 0.0202(4) 0.0020(3) 0.0064(3) -0.0010(3)
C2 0.0264(5) 0.0357(5) 0.0301(5) -0.0071(4) 0.0061(4) -0.0110(4)
C8 0.0220(4) 0.0273(5) 0.0297(5) 0.0022(3) 0.0077(4) 0.0032(4)
C7 0.0207(5) 0.0405(6) 0.0416(6) 0.0033(4) 0.0070(4) 0.0007(5)
C6 0.0316(5) 0.0393(6) 0.0400(6) 0.0145(5) 0.0018(5) 0.0007(5)
C5 0.0462(7) 0.0269(5) 0.0361(6) 0.0116(5) 0.0065(5) 0.0058(4)
C4 0.0346(5) 0.0237(4) 0.0325(5) 0.0007(4) 0.0106(4) 0.0031(4)
C10 0.0422(6) 0.0278(5) 0.0454(7) -0.0065(5) 0.0040(5) -0.0034(5)
C9 0.0717(9) 0.0474(7) 0.0268(5) 0.0092(6) 0.0277(6) 0.0031(5)
O1 0.0212(3) 0.0388(4) 0.0240(3) 0.0085(3) 0.0048(3) -0.0004(3)

loop_
_atom_type_symbol
_atom_type_description
_atom_type_scat_dispersion_real
_atom_type_scat_dispersion_imag
_atom_type_scat_source
C C 0.0033 0.0016 'International Tables Vol C Tables 4.2.6.8 and 6.1.1.4'
H H 0.0000 0.0000 'International Tables Vol C Tables 4.2.6.8 and 6.1.1.4'
O O 0.0106 0.0060 'International Tables Vol C Tables 4.2.6.8 and 6.1.1.4'
P P 0.1023 0.0942 'International Tables Vol C Tables 4.2.6.8 and 6.1.1.4'

loop_
_geom_angle_atom_site_label_1
_geom_angle_atom_site_label_2
_geom_angle_atom_site_label_3
_geom_angle
O1 P1 O3 113.59(5)
O1 P1 O2 115.46(4)
O3 P1 O2 103.00(4)
O1 P1 C1 112.98(4)
O3 P1 C1 107.82(4)
O2 P1 C1 102.92(4)
C1 O4 H1A 105.5(11)
C10 O3 P1 122.56(7)
C9 O2 P1 120.42(8)
O4 C1 C3 107.70(7)
O4 C1 C2 110.75(8)
C3 C1 C2 113.63(8)
O4 C1 P1 104.62(6)
C3 C1 P1 109.97(6)
C2 C1 P1 109.76(7)
C4 C3 C8 118.68(9)
C4 C3 C1 121.28(9)
C8 C3 C1 119.97(8)
C1 C2 H2A 109.5
C1 C2 H2B 109.5
H2A C2 H2B 109.5
C1 C2 H2C 109.5
H2A C2 H2C 109.5
H2B C2 H2C 109.5
C7 C8 C3 120.35(10)
C7 C8 H8 119.8
C3 C8 H8 119.8
C6 C7 C8 120.44(11)
C6 C7 H7 119.8
C8 C7 H7 119.8
C7 C6 C5 119.60(11)
C7 C6 H6 120.2
C5 C6 H6 120.2
C6 C5 C4 120.14(11)
C6 C5 H5 119.9
C4 C5 H5 119.9
C5 C4 C3 120.78(10)
C5 C4 H4 119.6
C3 C4 H4 119.6
O3 C10 H10A 109.5
O3 C10 H10B 109.5
H10A C10 H10B 109.5
O3 C10 H10C 109.5
H10A C10 H10C 109.5
H10B C10 H10C 109.5
O2 C9 H9A 109.5
O2 C9 H9B 109.5
H9A C9 H9B 109.5
O2 C9 H9C 109.5
H9A C9 H9C 109.5
H9B C9 H9C 109.5

loop_
_geom_bond_atom_site_label_1
_geom_bond_atom_site_label_2
_geom_bond_distance
P1 O1 1.4738(7)
P1 O3 1.5641(8)
P1 O2 1.5692(8)
P1 C1 1.8294(9)
O4 C1 1.4265(11)
O4 H1A 0.787(16)
O3 C10 1.4362(14)
O2 C9 1.4381(13)
C1 C3 1.5212(13)
C1 C2 1.5284(13)
C3 C4 1.3910(14)
C3 C8 1.3938(13)
C2 H2A 0.968(9)
C2 H2B 0.968(9)
C2 H2C 0.968(9)
C8 C7 1.3911(14)
C8 H8 0.962(14)
C7 C6 1.3821(18)
C7 H7 0.936(16)
C6 C5 1.385(2)
C6 H6 0.955(16)
C5 C4 1.3887(16)
C5 H5 0.938(17)
C4 H4 0.946(15)
C10 H10A 0.917(10)
C10 H10B 0.917(10)
C10 H10C 0.917(10)
C9 H9A 0.910(11)
C9 H9B 0.910(11)
C9 H9C 0.910(11)

loop_
_geom_torsion_atom_site_label_1
_geom_torsion_atom_site_label_2
_geom_torsion_atom_site_label_3
_geom_torsion_atom_site_label_4
_geom_torsion
O1 P1 O3 C10 34.73(11)
O2 P1 O3 C10 160.34(9)
C1 P1 O3 C10 -91.28(10)
O1 P1 O2 C9 62.50(11)
O3 P1 O2 C9 -61.89(10)
C1 P1 O2 C9 -173.93(10)
O1 P1 C1 O4 -56.46(7)
O3 P1 C1 O4 69.91(6)
O2 P1 C1 O4 178.34(6)
O1 P1 C1 C3 -171.88(6)
O3 P1 C1 C3 -45.51(7)
O2 P1 C1 C3 62.92(7)
O1 P1 C1 C2 62.41(8)
O3 P1 C1 C2 -171.22(7)
O2 P1 C1 C2 -62.79(8)
O4 C1 C3 C4 164.60(9)
C2 C1 C3 C4 41.53(12)
P1 C1 C3 C4 -81.95(10)
O4 C1 C3 C8 -18.28(11)
C2 C1 C3 C8 -141.34(9)
P1 C1 C3 C8 95.17(9)
C4 C3 C8 C7 -1.01(15)
C1 C3 C8 C7 -178.21(9)
C3 C8 C7 C6 0.44(17)
C8 C7 C6 C5 0.42(19)
C7 C6 C5 C4 -0.70(19)
C6 C5 C4 C3 0.12(18)
C8 C3 C4 C5 0.73(15)
C1 C3 C4 C5 177.90(10)

_cod_database_fobs_code 2021481
